data_2009649
loop_
_publ_author_name
'Ohsawa, Y.'
'Ohba, S.'
'Kosemura, S.'
'Yamamura, S.'
'Nakagawa, A.'
'Yoshida, K.'
'Kondo, T.'

_publ_section_title
;
 Flavocommelin octaacetate
;
_journal_issue 4
_journal_name_full 'Acta Crystallographica Section C'
_journal_page_first 645
_journal_page_last 648
_journal_paper_doi 10.1107/S0108270193009631
_journal_volume 50
_journal_year 1994
_chemical_formula_moiety 'C44 H48 O23'
_chemical_formula_sum 'C44 H48 O23'
_chemical_formula_weight 944.85
_space_group_IT_number 1
_space_group_name_Hall 'P 1'
_space_group_name_H-M_alt 'P 1'
_symmetry_cell_setting triclinic
_symmetry_space_group_name_Hall 'P 1'
_symmetry_space_group_name_H-M 'P 1'
_atom_type_scat_source IntTabIV
_cell_angle_alpha 93.01(4)
_cell_angle_beta 94.46(6)
_cell_angle_gamma 81.12(3)
_cell_formula_units_Z 1
_cell_length_a 10.299(4)
_cell_length_b 20.221(5)
_cell_length_c 5.696(5)
_cell_measurement_reflns_used 25
_cell_measurement_temperature 288
_cell_measurement_theta_max '11 (MoK\a)'
_cell_measurement_theta_min 5
_cell_volume 1167.5(12)
_diffrn_measurement_device 'Weissenberg camera'
_diffrn_measurement_method 'imaging plates'
_diffrn_radiation_type Synchrotron
_diffrn_radiation_wavelength 1.0000
_diffrn_reflns_limit_h_max 15
_diffrn_reflns_limit_h_min -8
_diffrn_reflns_limit_k_max 20
_diffrn_reflns_limit_k_min -30
_diffrn_reflns_limit_l_max 3
_diffrn_reflns_limit_l_min -3
_diffrn_reflns_number 3838
_diffrn_reflns_theta_max 41.9
_diffrn_standards_number 0
_exptl_absorpt_coefficient_mu 0.248
_exptl_absorpt_correction_type none
_exptl_crystal_colour 'pale yellow'
_exptl_crystal_density_diffrn 1.34
_exptl_crystal_description needle
_exptl_crystal_size_max 0.45
_exptl_crystal_size_mid 0.12
_exptl_crystal_size_min 0.07
_refine_diff_density_max 0.22
_refine_diff_density_min -0.26
_refine_ls_extinction_method none
_refine_ls_goodness_of_fit_obs 1.16
_refine_ls_hydrogen_treatment refxyz
_refine_ls_number_parameters 745
_refine_ls_number_reflns 3823
_refine_ls_R_factor_obs 0.071
_refine_ls_shift/esd_max 0.15
_refine_ls_structure_factor_coef F
_refine_ls_weighting_details 'w = 1/[\s^2^(|F~o~|) + (0.015|F~o~|)^2^]^1/2^'
_refine_ls_weighting_scheme calc
_refine_ls_wR_factor_obs 0.069
_reflns_number_observed 3823
_reflns_number_total 3838
_reflns_observed_criterion |F~o~|>3\s(|F~o~|)
_cod_data_source_file oh1047.cif
_cod_data_source_block oh1047_structure_1_of_1
_cod_depositor_comments
;
 Adding the _atom_site_type_symbol data item.

 Antanas Vaitkus,
 2017-01-17

The following automatic conversions were performed:

'_refine_ls_weighting_scheme' value '1/[\s^2^(|F~o~|) +
(0.015|F~o~|)^2^]^1/2^' was changed to 'calc'. New tag
'_refine_ls_weighting_details' was created. The value of the new tag
was set to 'w = 1/[\s^2^(|F~o~|) + (0.015|F~o~|)^2^]^1/2^'.

Automatic conversion script
Id: cif_fix_values 3143 2015-03-26 13:38:13Z robertas 
;
_cod_original_cell_volume 1167.0(10)
_cod_database_code 2009649

loop_
_space_group_symop_id
_space_group_symop_operation_xyz
1 x,y,z

loop_
_atom_site_label
_atom_site_type_symbol
_atom_site_fract_x
_atom_site_fract_y
_atom_site_fract_z
O1 O .80813 .84716 .65031
O2 O .4108(4) 1.0715(2) .1370(10)
O3 O 1.2852(4) .6416(2) 1.0710(10)
O4 O .2257(4) 1.0505(2) .3000(10)
O5 O 1.1544(4) .7940(3) .3380(10)
O6 O 1.2108(4) .6937(3) .6140(10)
O7 O .9199(4) .6746(3) 1.1950(10)
O8 O 1.0385(4) .5439(2) .8080(10)
O9 O 1.0632(8) .5274(4) .416(2)
O10 O 1.2879(4) .4541(2) .7780(10)
O11 O 1.1757(9) .3826(3) .932(2)
O12 O 1.4455(4) .4749(2) 1.2320(10)
O13 O 1.6308(7) .4536(4) 1.053(2)
O14 O 1.4731(4) .6802(2) 1.4020(10)
O15 O 1.5830(6) .6374(4) 1.7230(10)
O16 O .3112(4) 1.2098(2) .1540(10)
O17 O .3358(7) 1.1960(4) -.234(2)
O18 O .0297(4) 1.2275(2) .0800(10)
O19 O -.0557(6) 1.3028(3) .348(2)
O20 O -.0769(4) 1.1534(3) .4640(10)
O21 O -.2307(6) 1.1603(4) .156(2)
O22 O .1557(5) .9736(3) .6410(10)
O23 O .0139(6) .9605(4) .9010(10)
C1 C .8348(5) .8793(3) .4610(10)
C2 C .9476(5) .8634(3) .351(2)
C3 C 1.0480(5) .8088(3) .4360(10)
C4 C 1.0158(5) .7735(3) .6270(10)
C5 C 1.0989(5) .7164(3) .7210(10)
C6 C 1.0674(5) .6840(3) .9090(10)
C7 C .9446(5) .7077(3) 1.0070(10)
C8 C .8580(5) .7613(3) .917(2)
C9 C .8963(5) .7939(3) .7340(10)
C10 C .7242(5) .9312(3) .3840(10)
C11 C .7285(6) .9669(4) .186(2)
C12 C .6238(6) 1.0142(3) .110(2)
C13 C .5109(5) 1.0254(3) .235(2)
C14 C .5045(6) .9915(4) .436(2)
C15 C .6109(6) .9445(4) .510(2)
C16 C 1.1555(5) .6249(3) 1.0170(10)
C17 C 1.1677(5) .5630(3) .8490(10)
C18 C 1.2589(5) .5050(3) .966(2)
C19 C 1.3864(5) .5249(3) 1.0660(10)
C20 C 1.3644(5) .5923(3) 1.2100(10)
C21 C .3080(6) 1.0994(3) .283(2)
C22 C .2313(6) 1.1573(3) .144(2)
C23 C .1028(6) 1.1857(3) .257(2)
C24 C .0269(5) 1.1292(3) .309(2)
C25 C .1206(6) 1.0760(3) .449(2)
C26 C .7896(6) .6854(4) 1.272(2)
C27 C 1.0004(7) .5268(4) .585(2)
C28 C 0.8646(8) .5062(6) .577(2)
C29 C 1.2297(6) .3986(4) .772(2)
C30 C 1.2440(10) .3603(4) .546(2)
C31 C 1.5685(7) .4438(3) 1.207(2)
C32 C 1.6161(8) .3995(4) 1.404(2)
C33 C 1.4944(6) .6168(3) 1.270(2)
C34 C 1.5189(6) .6830(4) 1.625(2)
C35 C 1.4830(9) .7512(5) 1.737(3)
C36 C .3656(7) 1.2212(3) -.045(2)
C37 C .4630(8) 1.2691(4) .004(2)
C38 C -.0455(6) 1.2854(3) .148(2)
C39 C -.1090(8) 1.3219(5) -.063(2)
C40 C -.2032(6) 1.1641(4) .362(2)
C41 C -.2980(9) 1.1820(6) .546(3)
C42 C .0560(7) 1.0181(4) .507(2)
C43 C .1234(7) .9488(3) .834(2)
C44 C .2374(9) .9042(4) .951(2)
H2 H .974(7) .891(4) .21(2)
HO6 H 1.219(8) .717(5) .49(2)
H8 H .781(8) .779(4) 1.00(2)
H11 H .797(8) .959(4) .09(2)
H12 H .609(8) 1.037(4) -.06(2)
H14 H .438(8) 1.000(4) .55(2)
H15 H .610(9) .924(5) .61(2)
H16 H 1.118(7) .612(4) 1.16(2)
H17 H 1.196(7) .574(4) .70(2)
H18 H 1.217(8) .490(4) 1.05(2)
H19 H 1.452(7) .526(3) .950(10)
H20 H 1.323(8) .584(4) 1.33(2)
H21 H .353(7) 1.113(4) .46(2)
H22 H .210(8) 1.139(4) .04(2)
H23 H .114(7) 1.217(4) .39(2)
H24 H -.015(7) 1.113(3) .13(2)
H25 H .156(7) 1.096(4) .62(2)
H26A H .738(9) .677(4) 1.13(2)
H26B H .782(8) .736(5) 1.32(2)
H26C H .788(8) .642(4) 1.45(2)
H28A H .800(10) .565(5) .64(2)
H28B H .860(10) .475(6) .66(2)
H28C H .860(10) .517(6) .42(3)
H30A H 1.140(10) .372(5) .44(2)
H30B H 1.270(10) .378(6) .43(2)
H30C H 1.290(10) .312(5) .56(2)
H32A H 1.620(10) .434(6) 1.53(2)
H32B H 1.580(10) .372(5) 1.42(2)
H32C H 1.730(10) .376(5) 1.36(2)
H33A H 1.534(8) .622(4) 1.11(2)
H33B H 1.560(7) .585(4) 1.36(2)
H35A H 1.420(10) .774(6) 1.64(2)
H35B H 1.450(10) .760(6) 1.90(2)
H35C H 1.560(10) .776(6) 1.76(2)
H37A H .480(9) 1.276(5) -.16(2)
H37B H .550(10) 1.264(5) .10(2)
H37C H .419(9) 1.311(5) .10(2)
H39A H -.200(10) 1.309(5) -.06(2)
H39B H -.096(9) 1.372(5) -.03(2)
H39C H -.080(10) 1.296(5) -.23(2)
H41A H -.400(10) 1.182(6) .46(2)
H41B H -.280(10) 1.160(6) .69(3)
H41C H -.270(10) 1.220(6) .60(2)
H42A H -.014(9) 1.033(4) .64(2)
H42B H .030(10) .990(5) .40(2)
H44A H .340(10) .911(5) .90(2)
H44B H .200(10) .898(5) 1.09(2)
H44C H .230(10) .858(5) .92(2)

loop_
_geom_angle_atom_site_label_1
_geom_angle_atom_site_label_2
_geom_angle_atom_site_label_3
_geom_angle
_geom_angle_publ_flag
C1 O1 C9 119.9(4) yes
C13 O2 C21 117.5(7) yes
C2 C1 O1 123.2(5) yes
C2 C1 C10 124.6(7) yes
O1 C1 C10 112.2(5) yes
C1 C2 C3 119.9(7) yes
O5 C3 C4 123.1(5) yes
O5 C3 C2 120.6(7) yes
C4 C3 C2 116.3(6) yes
C9 C4 C3 120.2(5) yes
C9 C4 C5 116.4(6) yes
C3 C4 C5 123.4(5) yes
O6 C5 C6 120.0(5) yes
O6 C5 C4 117.6(7) yes
C6 C5 C4 122.4(5) yes
C5 C6 C7 117.8(5) yes
C5 C6 C16 123.6(5) yes
C7 C6 C16 118.6(6) yes
O7 C7 C8 122.8(6) yes
O7 C7 C6 115.2(5) yes
C8 C7 C6 122.0(7) yes
C9 C8 C7 118.0(6) yes
O1 C9 C8 116.2(4) yes
O1 C9 C4 120.5(6) yes
C8 C9 C4 123.2(5) yes
C11 C10 C15 118.1(6) yes
C11 C10 C1 121.3(6) yes
C15 C10 C1 120.6(7) yes
C10 C11 C12 121.5(7) yes
C11 C12 C13 119.4(8) yes
C14 C13 O2 125.2(6) yes
C14 C13 C12 120.6(6) yes
O2 C13 C12 114.2(7) yes
C13 C14 C15 119.1(7) yes
C14 C15 C10 121.4(9) yes
C20 O3 C16 111.0(5) no
C21 O4 C25 110.0(5) no
C7 O7 C26 118.3(6) no
C27 O8 C17 117.0(7) no
C29 O10 C18 118.8(7) no
C31 O12 C19 119.4(7) no
C34 O14 C33 118.6(6) no
C36 O16 C22 117.7(7) no
C38 O18 C23 119.2(7) no
C40 O20 C24 117.0(8) no
C43 O22 C42 118.6(6) no
O3 C16 C6 109.3(5) no
O3 C16 C17 107.6(4) no
C6 C16 C17 112.0(6) no
O8 C17 C16 107.4(5) no
O8 C17 C18 108.0(5) no
C16 C17 C18 109.8(6) no
O10 C18 C19 107.8(5) no
O10 C18 C17 105.7(6) no
C19 C18 C17 112.4(5) no
O12 C19 C18 107.4(5) no
O12 C19 C20 106.0(6) no
C18 C19 C20 111.4(4) no
O3 C20 C33 106.8(5) no
O3 C20 C19 109.5(6) no
C33 C20 C19 109.8(5) no
O4 C21 O2 107.8(5) no
O4 C21 C22 108.8(5) no
O2 C21 C22 104.4(7) no
O16 C22 C21 107.7(5) no
O16 C22 C23 107.5(5) no
C21 C22 C23 111.2(7) no
O18 C23 C24 110.3(5) no
O18 C23 C22 104.0(6) no
C24 C23 C22 110.8(5) no
O20 C24 C23 111.0(5) no
O20 C24 C25 105.1(6) no
C23 C24 C25 108.9(5) no
O4 C25 C42 107.7(6) no
O4 C25 C24 106.8(6) no
C42 C25 C24 113.2(5) no
O9 C27 O8 125.9(8) no
O9 C27 C28 124.0(10) no
O8 C27 C28 109.5(9) no
O11 C29 O10 123.3(9) no
O11 C29 C30 124.6(8) no
O10 C29 C30 112.0(8) no
O13 C31 O12 123.2(8) no
O13 C31 C32 125.2(7) no
O12 C31 C32 111.6(8) no
O14 C33 C20 109.6(5) no
O15 C34 O14 124.2(8) no
O15 C34 C35 124.0(10) no
O14 C34 C35 111.7(8) no
O17 C36 O16 122.7(7) no
O17 C36 C37 126.0(10) no
O16 C36 C37 110.8(9) no
O19 C38 O18 122.8(8) no
O19 C38 C39 127.0(7) no
O18 C38 C39 110.2(9) no
O21 C40 O20 124.2(9) no
O21 C40 C41 125.6(8) no
O20 C40 C41 110.0(10) no
O22 C42 C25 106.3(6) no
O23 C43 O22 122.6(8) no
O23 C43 C44 126.0(10) no
O22 C43 C44 111.9(7) no

loop_
_geom_bond_atom_site_label_1
_geom_bond_atom_site_label_2
_geom_bond_distance
_geom_bond_publ_flag
O1 C1 1.357(8) yes
O1 C9 1.376(5) yes
O2 C13 1.382(7) yes
O2 C21 1.426(9) yes
O5 C3 1.257(8) yes
O6 C5 1.352(8) yes
C1 C2 1.347(9) yes
C1 C10 1.480(8) yes
C2 C3 1.466(8) yes
C3 C4 1.420(10) yes
C4 C9 1.410(8) yes
C4 C5 1.427(8) yes
C5 C6 1.370(10) yes
C6 C7 1.427(8) yes
C6 C16 1.514(8) yes
C7 C8 1.386(8) yes
C8 C9 1.380(10) yes
C10 C11 1.380(10) yes
C10 C15 1.400(10) yes
C11 C12 1.385(9) yes
C12 C13 1.390(10) yes
C13 C14 1.380(10) yes
C14 C15 1.388(9) yes
O6 HO6 0.90(10) no
C2 H2 1.07(9) no
C8 H8 0.97(8) no
C11 H11 0.92(9) no
C12 H12 1.10(10) no
C14 H14 0.98(9) no
C15 H15 0.70(10) no
C16 H16 0.98(9) no
C17 H17 1.00(10) no
C18 H18 0.78(9) no
C19 H19 0.99(8) no
C20 H20 0.90(10) no
C21 H21 1.10(9) no
C22 H22 0.73(9) no
C23 H23 0.97(9) no
C24 H24 1.11(8) no
C25 H25 1.10(10) no
C26 H26A 1.00(10) no
C26 H26B 1.00(10) no
C26 H26C 1.40(10) no
C28 H28A 1.30(10) no
C28 H28B 0.80(10) no
C28 H28C 0.9(2) no
C30 H30A 1.10(10) no
C30 H30B 0.80(10) no
C30 H30C 1.00(10) no
C32 H32A 1.00(10) no
C32 H32B 0.70(10) no
C32 H32C 1.30(10) no
C33 H33A 1.00(10) no
C33 H33B 1.00(8) no
C35 H35A 0.90(10) no
C35 H35B 1.00(10) no
C35 H35C 1.00(10) no
C37 H37A 1.00(10) no
C37 H37B 1.00(10) no
C37 H37C 1.00(10) no
C39 H39A 1.00(10) no
C39 H39B 1.00(10) no
C39 H39C 1.10(10) no
C41 H41A 1.10(10) no
C41 H41B 0.9(2) no
C41 H41C 0.90(10) no
C42 H42A 1.10(10) no
C42 H42B 0.80(10) no
C44 H44A 1.10(10) no
C44 H44B 1.00(10) no
C44 H44C 0.94(2) no
O3 C20 1.422(8) no
O3 C16 1.434(7) no
O4 C21 1.410(8) no
O4 C25 1.441(9) no
O7 C7 1.350(10) no
O7 C26 1.424(9) no
O8 C27 1.340(10) no
O8 C17 1.440(7) no
O9 C27 1.200(10) no
O10 C29 1.348(9) no
O10 C18 1.460(9) no
O11 C29 1.190(10) no
O12 C31 1.338(8) no
O12 C19 1.452(9) no
O13 C31 1.170(10) no
O14 C34 1.320(10) no
O14 C33 1.446(9) no
O15 C34 1.180(10) no
O16 C36 1.350(10) no
O16 C22 1.437(8) no
O17 C36 1.200(10) no
O18 C38 1.357(8) no
O18 C23 1.440(9) no
O19 C38 1.18(2) no
O20 C40 1.371(9) no
O20 C24 1.448(9) no
O21 C40 1.19(2) no
O22 C43 1.320(10) no
O22 C42 1.450(10) no
O23 C43 1.200(10) no
C16 C17 1.530(9) no
C17 C18 1.531(8) no
C18 C19 1.494(8) no
C19 C20 1.551(9) no
C20 C33 1.507(8) no
C21 C22 1.520(10) no
C22 C23 1.533(9) no
C23 C24 1.532(9) no
C24 C25 1.539(9) no
C25 C42 1.500(10) no
C27 C28 1.520(10) no
C29 C30 1.470(10) no
C31 C32 1.480(10) no
C34 C35 1.490(10) no
C36 C37 1.500(10) no
C38 C39 1.500(10) no
C40 C41 1.48(2) no
C43 C44 1.500(10) no
